data_7103514
loop_
_publ_author_name
'Li, Hao'
'Zu, Liansuo'
'Xie, Hexin'
'Wang, Jian'
'Wang, Wei'

_publ_section_title
;
 Highly enantio- and diastereoselective organocatalytic cascade
 aza-Michael-Michael reactions: a direct method for the synthesis of
 trisubstituted chiral pyrrolidines.
;
_journal_issue 43
_journal_name_full 'Chemical communications (Cambridge, England)'
_journal_page_first 5636
_journal_page_last 5638
_journal_paper_doi 10.1039/b812464g
_journal_year 2008
_chemical_absolute_configuration ad
_chemical_formula_moiety 'C30 H35 N O8 S2'
_chemical_formula_sum 'C30 H35 N O8 S2'
_chemical_formula_weight 601.71
_chemical_name_systematic
;
?
;
_space_group_IT_number 1
_symmetry_cell_setting triclinic
_symmetry_space_group_name_Hall 'P 1'
_symmetry_space_group_name_H-M 'P 1'
_atom_sites_solution_hydrogens geom
_atom_sites_solution_primary direct
_atom_sites_solution_secondary difmap
_audit_creation_method SHELXL-97
_cell_angle_alpha 75.768(3)
_cell_angle_beta 81.860(4)
_cell_angle_gamma 89.743(4)
_cell_formula_units_Z 2
_cell_length_a 8.4976(6)
_cell_length_b 12.1259(9)
_cell_length_c 15.2413(12)
_cell_measurement_reflns_used 9758
_cell_measurement_temperature 228(2)
_cell_measurement_theta_max 31.23
_cell_measurement_theta_min 3.02
_cell_volume 1506.19(19)
_computing_cell_refinement 'Bruker SMART'
_computing_data_collection 'Bruker SMART'
_computing_data_reduction 'Bruker SAINT'
_computing_molecular_graphics 'Bruker SHELXTL'
_computing_publication_material 'Bruker SHELXTL'
_computing_structure_refinement 'SHELXL-97 (Sheldrick, 1997)'
_computing_structure_solution 'SHELXS-97 (Sheldrick, 1990)'
_diffrn_ambient_temperature 228(2)
_diffrn_measured_fraction_theta_full 0.999
_diffrn_measured_fraction_theta_max 0.999
_diffrn_measurement_device_type 'CCD area detector'
_diffrn_measurement_method 'phi and omega scans'
_diffrn_radiation_monochromator graphite
_diffrn_radiation_source 'fine-focus sealed tube'
_diffrn_radiation_type MoK\a
_diffrn_radiation_wavelength 0.71073
_diffrn_reflns_av_R_equivalents 0.0331
_diffrn_reflns_av_sigmaI/netI 0.0377
_diffrn_reflns_limit_h_max 12
_diffrn_reflns_limit_h_min -11
_diffrn_reflns_limit_k_max 17
_diffrn_reflns_limit_k_min -17
_diffrn_reflns_limit_l_max 21
_diffrn_reflns_limit_l_min -21
_diffrn_reflns_number 66367
_diffrn_reflns_theta_full 30.51
_diffrn_reflns_theta_max 30.51
_diffrn_reflns_theta_min 2.79
_exptl_absorpt_coefficient_mu 0.227
_exptl_absorpt_correction_T_max 0.9794
_exptl_absorpt_correction_T_min 0.8937
_exptl_absorpt_correction_type multi-scan
_exptl_absorpt_process_details Bruker,SADABS
_exptl_crystal_colour colorless
_exptl_crystal_density_diffrn 1.327
_exptl_crystal_density_method 'not measured'
_exptl_crystal_description prism
_exptl_crystal_F_000 636
_exptl_crystal_size_max 0.51
_exptl_crystal_size_mid 0.35
_exptl_crystal_size_min 0.09
_refine_diff_density_max 2.497
_refine_diff_density_min -0.430
_refine_diff_density_rms 0.099
_refine_ls_abs_structure_details 'Flack H D (1983), Acta Cryst. A39, 876-881'
_refine_ls_abs_structure_Flack 0.01(5)
_refine_ls_extinction_method none
_refine_ls_goodness_of_fit_ref 1.081
_refine_ls_hydrogen_treatment noref
_refine_ls_matrix_type full
_refine_ls_number_parameters 747
_refine_ls_number_reflns 18076
_refine_ls_number_restraints 3
_refine_ls_restrained_S_all 1.080
_refine_ls_R_factor_all 0.0723
_refine_ls_R_factor_gt 0.0666
_refine_ls_shift/su_max 0.000
_refine_ls_shift/su_mean 0.000
_refine_ls_structure_factor_coef Fsqd
_refine_ls_weighting_details 'calc w=1/[\s^2^(Fo^2^)+(0.1127P)^2^+0.6380P] where P=(Fo^2^+2Fc^2^)/3'
_refine_ls_weighting_scheme calc
_refine_ls_wR_factor_gt 0.1679
_refine_ls_wR_factor_ref 0.1742
_reflns_number_gt 16592
_reflns_number_total 18076
_reflns_threshold_expression >2sigma(I)
_cod_data_source_file b812464g.txt
_cod_data_source_block ww857
_cod_depositor_comments
;
The following automatic conversions were performed:
'_symmetry_cell_setting' value 'Triclinic' changed to 'triclinic'
according to '/home/saulius/struct/CIF-dictionaries/cif_core.dic'
dictionary named 'cif_core.dic' version 2.4.1 from 2010-06-29.

Automatic conversion script
Id: cif_fix_enum 1527 2010-12-29 10:47:43Z saulius 
;
_cod_original_sg_symbol_H-M P1
_cod_database_code 7103514

loop_
_symmetry_equiv_pos_as_xyz
'x, y, z'

loop_
_atom_site_label
_atom_site_type_symbol
_atom_site_fract_x
_atom_site_fract_y
_atom_site_fract_z
_atom_site_U_iso_or_equiv
_atom_site_adp_type
_atom_site_occupancy
_atom_site_symmetry_multiplicity
_atom_site_calc_flag
_atom_site_refinement_flags
_atom_site_disorder_assembly
_atom_site_disorder_group
S1 S 0.71823(8) 0.96652(5) 0.32201(4) 0.02717(13) Uani 1 1 d . . .
S2 S 0.25465(7) 0.56553(5) 0.40587(4) 0.02568(12) Uani 1 1 d . . .
N1 N 0.7509(3) 0.84930(18) 0.39590(15) 0.0247(4) Uani 1 1 d . . .
O1 O 0.6472(3) 1.04198(17) 0.37430(16) 0.0357(5) Uani 1 1 d . . .
O2 O 0.8638(3) 0.9995(2) 0.26121(17) 0.0405(5) Uani 1 1 d . . .
O3 O 0.3269(3) 0.7877(2) 0.57317(18) 0.0405(5) Uani 1 1 d . . .
O4 O 0.3783(2) 0.64552(15) 0.42910(13) 0.0255(3) Uani 1 1 d . . .
O5 O 0.1673(3) 0.64050(19) 0.34446(17) 0.0354(4) Uani 1 1 d . . .
O6 O 0.1732(3) 0.4939(2) 0.48910(16) 0.0386(5) Uani 1 1 d . . .
O7 O 0.8879(3) 0.6167(2) 0.21731(15) 0.0406(5) Uani 1 1 d . . .
O8 O 0.9641(3) 0.44519(19) 0.29028(15) 0.0355(5) Uani 1 1 d . . .
C1 C 0.6107(3) 0.7956(2) 0.46291(16) 0.0217(4) Uani 1 1 d . . .
H1 H 0.5127 0.8176 0.4355 0.026 Uiso 1 1 calc R . .
C2 C 0.6341(3) 0.6658(2) 0.47233(17) 0.0227(4) Uani 1 1 d . . .
H2 H 0.7018 0.6376 0.5204 0.027 Uiso 1 1 calc R . .
C3 C 0.7280(3) 0.6612(2) 0.37982(17) 0.0229(4) Uani 1 1 d . . .
H3 H 0.6560 0.6773 0.3328 0.028 Uiso 1 1 calc R . .
C4 C 0.8458(3) 0.7613(2) 0.3625(2) 0.0284(5) Uani 1 1 d . . .
H4A H 0.9355 0.7402 0.3965 0.034 Uiso 1 1 calc R . .
H4B H 0.8865 0.7882 0.2972 0.034 Uiso 1 1 calc R . .
C5 C 0.5730(4) 0.9342(2) 0.25909(18) 0.0285(5) Uani 1 1 d . . .
C6 C 0.6165(4) 0.8829(3) 0.1867(2) 0.0375(6) Uani 1 1 d . . .
H6 H 0.7239 0.8704 0.1679 0.045 Uiso 1 1 calc R . .
C7 C 0.4974(5) 0.8510(3) 0.1435(2) 0.0402(7) Uani 1 1 d . . .
H7 H 0.5255 0.8171 0.0946 0.048 Uiso 1 1 calc R . .
C8 C 0.3377(5) 0.8678(3) 0.1705(2) 0.0397(7) Uani 1 1 d . . .
C9 C 0.2981(4) 0.9189(3) 0.2422(2) 0.0432(7) Uani 1 1 d . . .
H9 H 0.1907 0.9308 0.2615 0.052 Uiso 1 1 calc R . .
C10 C 0.4156(4) 0.9530(3) 0.2862(2) 0.0381(6) Uani 1 1 d . . .
H10 H 0.3874 0.9886 0.3342 0.046 Uiso 1 1 calc R . .
C11 C 0.2086(6) 0.8305(5) 0.1235(3) 0.0601(12) Uani 1 1 d . . .
H11A H 0.2413 0.8513 0.0578 0.090 Uiso 1 1 calc R . .
H11B H 0.1108 0.8678 0.1383 0.090 Uiso 1 1 calc R . .
H11C H 0.1914 0.7487 0.1444 0.090 Uiso 1 1 calc R . .
C12 C 0.5996(3) 0.8312(2) 0.55189(17) 0.0244(4) Uani 1 1 d . . .
C13 C 0.7318(4) 0.8716(2) 0.5801(2) 0.0301(5) Uani 1 1 d . . .
H13 H 0.8318 0.8760 0.5438 0.036 Uiso 1 1 calc R . .
C14 C 0.7176(4) 0.9057(3) 0.6616(2) 0.0371(6) Uani 1 1 d . . .
H14 H 0.8079 0.9324 0.6803 0.044 Uiso 1 1 calc R . .
C15 C 0.5702(5) 0.9004(3) 0.7152(2) 0.0433(7) Uani 1 1 d . . .
H15 H 0.5605 0.9237 0.7701 0.052 Uiso 1 1 calc R . .
C16 C 0.4360(4) 0.8604(3) 0.6876(2) 0.0378(6) Uani 1 1 d . . .
H16 H 0.3361 0.8566 0.7239 0.045 Uiso 1 1 calc R . .
C17 C 0.4509(4) 0.8264(2) 0.60607(19) 0.0294(5) Uani 1 1 d . . .
C18 C 0.1737(5) 0.7799(4) 0.6262(3) 0.0538(10) Uani 1 1 d . . .
H18A H 0.1732 0.7228 0.6834 0.081 Uiso 1 1 calc R . .
H18B H 0.0950 0.7585 0.5925 0.081 Uiso 1 1 calc R . .
H18C H 0.1482 0.8530 0.6389 0.081 Uiso 1 1 calc R . .
C19 C 0.4792(3) 0.5970(2) 0.49797(16) 0.0230(4) Uani 1 1 d . . .
H19A H 0.4986 0.5170 0.4989 0.028 Uiso 1 1 calc R . .
H19B H 0.4278 0.6011 0.5588 0.028 Uiso 1 1 calc R . .
C20 C 0.3731(3) 0.4822(2) 0.34611(18) 0.0251(5) Uani 1 1 d . . .
C21 C 0.4483(4) 0.5348(2) 0.2588(2) 0.0343(6) Uani 1 1 d . . .
H21 H 0.4344 0.6124 0.2332 0.041 Uiso 1 1 calc R . .
C22 C 0.5448(4) 0.4704(3) 0.2095(2) 0.0368(6) Uani 1 1 d . . .
H22 H 0.5958 0.5047 0.1503 0.044 Uiso 1 1 calc R . .
C23 C 0.5654(4) 0.3562(3) 0.2479(2) 0.0363(6) Uani 1 1 d . . .
C24 C 0.4892(4) 0.3059(2) 0.3352(2) 0.0366(6) Uani 1 1 d . . .
H24 H 0.5032 0.2284 0.3610 0.044 Uiso 1 1 calc R . .
C25 C 0.3933(4) 0.3679(2) 0.3847(2) 0.0317(5) Uani 1 1 d . . .
H25 H 0.3422 0.3332 0.4439 0.038 Uiso 1 1 calc R . .
C26 C 0.6669(6) 0.2869(4) 0.1940(3) 0.0564(11) Uani 1 1 d . . .
H26A H 0.7637 0.2677 0.2205 0.087 Uiso 1 1 calc R . .
H26B H 0.6935 0.3307 0.1311 0.085 Uiso 1 1 calc R . .
H26C H 0.6088 0.2176 0.1955 0.085 Uiso 1 1 calc R . .
C27 C 0.7987(4) 0.5489(2) 0.3823(2) 0.0316(6) Uani 1 1 d . . .
H27A H 0.7145 0.4893 0.4022 0.038 Uiso 1 1 calc R . .
H27B H 0.8736 0.5341 0.4269 0.038 Uiso 1 1 calc R . .
C28 C 0.8882(3) 0.5436(2) 0.2858(2) 0.0290(5) Uani 1 1 d . . .
C29 C 1.0515(5) 0.4366(4) 0.2042(2) 0.0444(8) Uani 1 1 d . . .
H29A H 1.1387 0.4938 0.1845 0.053 Uiso 1 1 calc R . .
H29B H 0.9814 0.4492 0.1571 0.053 Uiso 1 1 calc R . .
C30 C 1.1172(6) 0.3172(4) 0.2183(3) 0.0609(12) Uani 1 1 d . . .
H30A H 1.2006 0.3103 0.2565 0.091 Uiso 1 1 calc R . .
H30B H 1.1604 0.3040 0.1595 0.091 Uiso 1 1 calc R . .
H30C H 1.0324 0.2615 0.2478 0.091 Uiso 1 1 calc R . .
S3 S 1.09668(8) 0.01295(5) 0.83510(4) 0.02558(12) Uani 1 1 d . . .
S4 S 0.66770(7) 0.41994(5) 0.75821(4) 0.02592(12) Uani 1 1 d . . .
N2 N 1.1622(3) 0.13252(18) 0.76321(15) 0.0241(4) Uani 1 1 d . . .
O9 O 1.0541(3) -0.06081(17) 0.78067(15) 0.0337(4) Uani 1 1 d . . .
O10 O 1.2139(3) -0.0212(2) 0.89505(16) 0.0387(5) Uani 1 1 d . . .
O11 O 0.8212(3) 0.1960(2) 0.58883(17) 0.0398(5) Uani 1 1 d . . .
O12 O 0.8037(2) 0.33934(15) 0.73508(13) 0.0250(3) Uani 1 1 d . . .
O13 O 0.5495(3) 0.3458(2) 0.81954(17) 0.0360(4) Uani 1 1 d . . .
O14 O 0.6282(3) 0.4912(2) 0.67511(17) 0.0384(5) Uani 1 1 d . . .
O15 O 1.1981(4) 0.3606(2) 0.94809(18) 0.0468(6) Uani 1 1 d . . .
O16 O 1.3072(3) 0.5330(2) 0.87764(19) 0.0431(5) Uani 1 1 d . . .
C31 C 1.0537(3) 0.1874(2) 0.69736(16) 0.0213(4) Uani 1 1 d . . .
H31 H 0.9426 0.1649 0.7255 0.026 Uiso 1 1 calc R . .
C32 C 1.0801(3) 0.3161(2) 0.68981(16) 0.0224(4) Uani 1 1 d . . .
H32 H 1.1722 0.3447 0.6420 0.027 Uiso 1 1 calc R . .
C33 C 1.1270(3) 0.3189(2) 0.78223(17) 0.0220(4) Uani 1 1 d . . .
H33 H 1.0312 0.3012 0.8291 0.026 Uiso 1 1 calc R . .
C34 C 1.2380(3) 0.2192(2) 0.7988(2) 0.0294(5) Uani 1 1 d . . .
H34A H 1.3450 0.2411 0.7655 0.035 Uiso 1 1 calc R . .
H34B H 1.2449 0.1908 0.8641 0.035 Uiso 1 1 calc R . .
C35 C 0.9193(3) 0.0425(2) 0.89923(17) 0.0265(5) Uani 1 1 d . . .
C36 C 0.9235(4) 0.0879(3) 0.9736(2) 0.0341(6) Uani 1 1 d . . .
H36 H 1.0203 0.0965 0.9948 0.041 Uiso 1 1 calc R . .
C37 C 0.7830(5) 0.1203(3) 1.0162(2) 0.0416(7) Uani 1 1 d . . .
H37 H 0.7856 0.1511 1.0670 0.050 Uiso 1 1 calc R . .
C38 C 0.6375(4) 0.1091(3) 0.9869(2) 0.0356(6) Uani 1 1 d . . .
C39 C 0.6365(4) 0.0614(3) 0.9127(2) 0.0426(7) Uani 1 1 d . . .
H39 H 0.5398 0.0522 0.8917 0.051 Uiso 1 1 calc R . .
C40 C 0.7759(4) 0.0272(3) 0.8695(2) 0.0393(7) Uani 1 1 d . . .
H40 H 0.7733 -0.0062 0.8202 0.047 Uiso 1 1 calc R . .
C41 C 0.4839(5) 0.1471(4) 1.0311(3) 0.0515(9) Uani 1 1 d . . .
H41A H 0.4733 0.1171 1.0969 0.077 Uiso 1 1 calc R . .
H41B H 0.3953 0.1191 1.0081 0.077 Uiso 1 1 calc R . .
H41C H 0.4842 0.2296 1.0169 0.077 Uiso 1 1 calc R . .
C42 C 1.0860(3) 0.1525(2) 0.60783(17) 0.0247(4) Uani 1 1 d . . .
C43 C 1.2315(4) 0.1129(2) 0.57822(19) 0.0299(5) Uani 1 1 d . . .
H43 H 1.3146 0.1095 0.6134 0.036 Uiso 1 1 calc R . .
C44 C 1.2570(4) 0.0779(3) 0.4967(2) 0.0392(7) Uani 1 1 d . . .
H44 H 1.3562 0.0505 0.4773 0.047 Uiso 1 1 calc R . .
C45 C 1.1353(5) 0.0839(3) 0.4449(2) 0.0440(8) Uani 1 1 d . . .
H45 H 1.1525 0.0613 0.3896 0.053 Uiso 1 1 calc R . .
C46 C 0.9883(5) 0.1227(3) 0.4733(2) 0.0400(7) Uani 1 1 d . . .
H46 H 0.9055 0.1253 0.4381 0.048 Uiso 1 1 calc R . .
C47 C 0.9635(4) 0.1578(2) 0.55438(19) 0.0303(5) Uani 1 1 d . . .
C48 C 0.6945(5) 0.2058(4) 0.5363(4) 0.0548(10) Uani 1 1 d . . .
H48A H 0.7284 0.2549 0.4760 0.082 Uiso 1 1 calc R . .
H48B H 0.6040 0.2381 0.5664 0.082 Uiso 1 1 calc R . .
H48C H 0.6645 0.1310 0.5307 0.082 Uiso 1 1 calc R . .
C49 C 0.9382(3) 0.3868(2) 0.66435(17) 0.0254(5) Uani 1 1 d . . .
H49A H 0.9591 0.4667 0.6626 0.030 Uiso 1 1 calc R . .
H49B H 0.9155 0.3821 0.6041 0.030 Uiso 1 1 calc R . .
C50 C 0.7545(3) 0.5039(2) 0.81810(18) 0.0259(5) Uani 1 1 d . . .
C51 C 0.7867(4) 0.4513(2) 0.9056(2) 0.0350(6) Uani 1 1 d . . .
H51 H 0.7651 0.3730 0.9306 0.042 Uiso 1 1 calc R . .
C52 C 0.8522(4) 0.5183(3) 0.9554(2) 0.0381(7) Uani 1 1 d . . .
H52 H 0.8738 0.4843 1.0147 0.046 Uiso 1 1 calc R . .
C53 C 0.8855(4) 0.6333(3) 0.9189(2) 0.0346(6) Uani 1 1 d . . .
C54 C 0.8565(4) 0.6824(3) 0.8307(2) 0.0365(6) Uani 1 1 d . . .
H54 H 0.8820 0.7600 0.8049 0.044 Uiso 1 1 calc R . .
C55 C 0.7903(4) 0.6186(2) 0.77983(19) 0.0319(5) Uani 1 1 d . . .
H55 H 0.7702 0.6529 0.7203 0.038 Uiso 1 1 calc R . .
C56 C 0.9511(6) 0.7037(4) 0.9747(3) 0.0552(10) Uani 1 1 d . . .
H56A H 0.9600 0.6562 1.0350 0.083 Uiso 1 1 calc R . .
H56B H 0.8803 0.7653 0.9805 0.083 Uiso 1 1 calc R . .
H56C H 1.0553 0.7350 0.9447 0.083 Uiso 1 1 calc R . .
C57 C 1.1976(4) 0.4310(2) 0.7835(2) 0.0329(6) Uani 1 1 d . . .
H57A H 1.1239 0.4911 0.7631 0.040 Uiso 1 1 calc R . .
H57B H 1.2966 0.4464 0.7402 0.040 Uiso 1 1 calc R . .
C58 C 1.2333(4) 0.4344(2) 0.8801(2) 0.0322(5) Uani 1 1 d . . .
C59 C 1.3495(6) 0.5434(4) 0.9629(3) 0.0539(10) Uani 1 1 d . . .
H59A H 1.4234 0.4840 0.9849 0.065 Uiso 1 1 calc R . .
H59B H 1.2544 0.5347 1.0089 0.065 Uiso 1 1 calc R . .
C60 C 1.4263(6) 0.6583(5) 0.9479(4) 0.0686(14) Uani 1 1 d . . .
H60A H 1.5218 0.6654 0.9034 0.103 Uiso 1 1 calc R . .
H60B H 1.4541 0.6678 1.0053 0.103 Uiso 1 1 calc R . .
H60C H 1.3530 0.7164 0.9253 0.103 Uiso 1 1 calc R . .

loop_
_atom_site_aniso_label
_atom_site_aniso_U_11
_atom_site_aniso_U_22
_atom_site_aniso_U_33
_atom_site_aniso_U_23
_atom_site_aniso_U_13
_atom_site_aniso_U_12
S1 0.0306(3) 0.0195(2) 0.0303(3) -0.0053(2) -0.0022(2) 0.0013(2)
S2 0.0196(3) 0.0239(3) 0.0336(3) -0.0082(2) -0.0024(2) -0.0004(2)
N1 0.0234(10) 0.0213(9) 0.0292(10) -0.0069(8) -0.0017(8) 0.0033(7)
O1 0.0447(13) 0.0223(9) 0.0434(11) -0.0123(8) -0.0096(10) 0.0062(8)
O2 0.0379(12) 0.0333(10) 0.0445(12) -0.0036(9) 0.0028(9) -0.0040(9)
O3 0.0235(10) 0.0558(14) 0.0503(13) -0.0326(11) 0.0026(9) -0.0022(9)
O4 0.0236(9) 0.0221(8) 0.0314(9) -0.0072(7) -0.0044(7) -0.0009(6)
O5 0.0258(10) 0.0326(10) 0.0514(12) -0.0133(9) -0.0125(9) 0.0069(8)
O6 0.0330(12) 0.0384(11) 0.0404(11) -0.0095(9) 0.0086(9) -0.0088(9)
O7 0.0503(14) 0.0402(12) 0.0300(10) -0.0085(9) -0.0022(9) 0.0083(10)
O8 0.0396(12) 0.0340(10) 0.0370(10) -0.0177(9) -0.0041(9) 0.0120(9)
C1 0.0192(10) 0.0209(9) 0.0253(10) -0.0064(8) -0.0028(8) 0.0020(8)
C2 0.0212(11) 0.0208(10) 0.0263(10) -0.0054(8) -0.0052(8) 0.0037(8)
C3 0.0215(11) 0.0191(9) 0.0274(10) -0.0048(8) -0.0027(8) 0.0037(8)
C4 0.0216(12) 0.0232(11) 0.0396(13) -0.0092(9) 0.0014(10) 0.0028(9)
C5 0.0335(14) 0.0261(11) 0.0238(11) -0.0022(9) -0.0041(9) 0.0033(10)
C6 0.0458(18) 0.0357(14) 0.0297(13) -0.0072(11) -0.0025(12) 0.0052(13)
C7 0.059(2) 0.0364(15) 0.0275(12) -0.0125(11) -0.0059(13) -0.0027(14)
C8 0.051(2) 0.0371(15) 0.0297(13) -0.0003(11) -0.0138(13) -0.0061(13)
C9 0.0357(17) 0.057(2) 0.0366(15) -0.0088(14) -0.0099(13) 0.0042(15)
C10 0.0363(16) 0.0487(17) 0.0325(13) -0.0155(12) -0.0066(12) 0.0060(13)
C11 0.072(3) 0.071(3) 0.0387(18) -0.0064(17) -0.0213(18) -0.019(2)
C12 0.0284(12) 0.0216(10) 0.0251(10) -0.0086(8) -0.0053(9) 0.0026(9)
C13 0.0287(14) 0.0305(12) 0.0328(12) -0.0084(10) -0.0093(10) -0.0002(10)
C14 0.0434(17) 0.0357(14) 0.0367(14) -0.0124(11) -0.0151(13) -0.0022(12)
C15 0.052(2) 0.0506(19) 0.0340(14) -0.0217(13) -0.0071(13) -0.0010(15)
C16 0.0367(16) 0.0452(16) 0.0352(14) -0.0213(12) 0.0027(12) -0.0002(13)
C17 0.0295(13) 0.0292(12) 0.0323(12) -0.0136(10) -0.0031(10) 0.0011(10)
C18 0.0304(17) 0.069(2) 0.068(2) -0.037(2) 0.0094(15) -0.0110(16)
C19 0.0235(11) 0.0220(10) 0.0226(10) -0.0051(8) -0.0006(8) -0.0003(8)
C20 0.0261(12) 0.0208(10) 0.0297(11) -0.0079(8) -0.0051(9) 0.0022(9)
C21 0.0433(17) 0.0219(11) 0.0353(13) -0.0032(10) -0.0044(12) 0.0016(11)
C22 0.0412(17) 0.0352(14) 0.0300(13) -0.0052(11) 0.0023(11) 0.0035(12)
C23 0.0370(16) 0.0323(13) 0.0429(15) -0.0169(12) -0.0029(12) 0.0025(11)
C24 0.0442(17) 0.0237(12) 0.0425(15) -0.0092(11) -0.0069(13) 0.0068(11)
C25 0.0412(16) 0.0210(11) 0.0318(12) -0.0051(9) -0.0044(11) 0.0019(10)
C26 0.059(2) 0.0450(19) 0.068(3) -0.0310(19) 0.011(2) 0.0072(17)
C27 0.0359(15) 0.0168(10) 0.0401(14) 0.0049(9) -0.0198(11) -0.0081(9)
C28 0.0267(13) 0.0273(11) 0.0360(13) -0.0118(10) -0.0074(10) 0.0028(9)
C29 0.0426(18) 0.060(2) 0.0355(15) -0.0254(15) 0.0011(13) 0.0072(15)
C30 0.062(3) 0.072(3) 0.067(3) -0.047(2) -0.021(2) 0.031(2)
S3 0.0316(3) 0.0196(2) 0.0262(3) -0.0064(2) -0.0051(2) 0.0007(2)
S4 0.0209(3) 0.0246(3) 0.0330(3) -0.0067(2) -0.0075(2) 0.0028(2)
N2 0.0250(11) 0.0206(9) 0.0275(9) -0.0060(7) -0.0064(8) -0.0025(7)
O9 0.0465(13) 0.0209(8) 0.0358(10) -0.0136(7) -0.0013(9) -0.0027(8)
O10 0.0440(13) 0.0350(10) 0.0351(10) -0.0006(8) -0.0135(9) 0.0078(9)
O11 0.0279(11) 0.0537(14) 0.0490(13) -0.0285(11) -0.0155(9) 0.0104(9)
O12 0.0234(9) 0.0204(8) 0.0308(8) -0.0057(6) -0.0035(7) 0.0013(6)
O13 0.0223(10) 0.0374(11) 0.0488(12) -0.0136(9) -0.0015(8) -0.0037(8)
O14 0.0401(13) 0.0391(11) 0.0405(11) -0.0105(9) -0.0203(10) 0.0107(9)
O15 0.0607(17) 0.0442(13) 0.0386(11) -0.0131(10) -0.0124(11) -0.0026(12)
O16 0.0480(14) 0.0382(12) 0.0531(13) -0.0261(10) -0.0143(11) -0.0055(10)
C31 0.0193(10) 0.0226(10) 0.0232(10) -0.0072(8) -0.0041(8) 0.0005(8)
C32 0.0228(11) 0.0216(10) 0.0226(10) -0.0048(8) -0.0040(8) -0.0017(8)
C33 0.0206(11) 0.0212(10) 0.0263(10) -0.0082(8) -0.0059(8) -0.0029(8)
C34 0.0257(12) 0.0245(11) 0.0427(14) -0.0113(10) -0.0154(10) 0.0003(9)
C35 0.0301(13) 0.0260(11) 0.0234(10) -0.0074(8) -0.0018(9) -0.0016(9)
C36 0.0385(16) 0.0393(14) 0.0286(12) -0.0151(11) -0.0068(11) 0.0004(12)
C37 0.055(2) 0.0431(16) 0.0290(13) -0.0166(12) -0.0016(13) 0.0046(14)
C38 0.0398(16) 0.0322(13) 0.0298(12) -0.0024(10) 0.0025(11) 0.0026(11)
C39 0.0316(16) 0.054(2) 0.0416(16) -0.0130(14) -0.0011(12) -0.0038(14)
C40 0.0386(17) 0.0493(18) 0.0341(14) -0.0181(13) -0.0046(12) -0.0067(13)
C41 0.045(2) 0.060(2) 0.0417(17) -0.0043(16) 0.0053(15) 0.0106(17)
C42 0.0272(12) 0.0222(10) 0.0258(10) -0.0073(8) -0.0047(9) -0.0009(8)
C43 0.0276(13) 0.0307(12) 0.0303(12) -0.0081(10) 0.0004(10) 0.0020(10)
C44 0.0394(17) 0.0423(16) 0.0360(14) -0.0152(12) 0.0034(12) 0.0047(13)
C45 0.061(2) 0.0438(17) 0.0318(14) -0.0196(13) -0.0036(14) 0.0108(15)
C46 0.0487(19) 0.0446(17) 0.0334(14) -0.0169(12) -0.0157(13) 0.0065(14)
C47 0.0318(14) 0.0299(12) 0.0327(12) -0.0128(10) -0.0077(10) 0.0027(10)
C48 0.044(2) 0.062(2) 0.073(3) -0.030(2) -0.0362(19) 0.0175(17)
C49 0.0249(12) 0.0245(10) 0.0254(10) -0.0037(8) -0.0038(9) 0.0027(9)
C50 0.0257(12) 0.0219(10) 0.0288(11) -0.0040(8) -0.0034(9) -0.0016(9)
C51 0.0417(17) 0.0256(12) 0.0341(13) 0.0008(10) -0.0081(12) -0.0034(11)
C52 0.0451(18) 0.0380(15) 0.0293(13) -0.0016(11) -0.0106(12) -0.0030(13)
C53 0.0387(16) 0.0311(13) 0.0361(13) -0.0101(11) -0.0090(11) -0.0030(11)
C54 0.0446(17) 0.0257(12) 0.0383(14) -0.0049(10) -0.0081(12) -0.0043(11)
C55 0.0397(16) 0.0232(11) 0.0308(12) -0.0025(9) -0.0060(11) -0.0013(10)
C56 0.074(3) 0.0457(19) 0.051(2) -0.0157(16) -0.0203(19) -0.0139(19)
C57 0.0239(13) 0.0210(11) 0.0462(15) 0.0008(10) 0.0043(11) 0.0034(9)
C58 0.0294(14) 0.0292(12) 0.0409(14) -0.0145(11) -0.0042(11) 0.0004(10)
C59 0.053(2) 0.070(3) 0.052(2) -0.0349(19) -0.0158(17) -0.0081(19)
C60 0.058(3) 0.080(3) 0.088(3) -0.057(3) -0.012(2) -0.010(2)

loop_
_atom_type_symbol
_atom_type_description
_atom_type_scat_dispersion_real
_atom_type_scat_dispersion_imag
_atom_type_scat_source
C C 0.0033 0.0016 'International Tables Vol C Tables 4.2.6.8 and 6.1.1.4'
H H 0.0000 0.0000 'International Tables Vol C Tables 4.2.6.8 and 6.1.1.4'
N N 0.0061 0.0033 'International Tables Vol C Tables 4.2.6.8 and 6.1.1.4'
O O 0.0106 0.0060 'International Tables Vol C Tables 4.2.6.8 and 6.1.1.4'
S S 0.1246 0.1234 'International Tables Vol C Tables 4.2.6.8 and 6.1.1.4'

loop_
_geom_angle_atom_site_label_1
_geom_angle_atom_site_label_2
_geom_angle_atom_site_label_3
_geom_angle
_geom_angle_site_symmetry_1
_geom_angle_site_symmetry_3
_geom_angle_publ_flag
O2 S1 O1 120.04(14) . . ?
O2 S1 N1 106.97(14) . . ?
O1 S1 N1 106.28(12) . . ?
O2 S1 C5 108.69(14) . . ?
O1 S1 C5 106.78(14) . . ?
N1 S1 C5 107.49(12) . . ?
O5 S2 O6 120.00(15) . . ?
O5 S2 O4 104.26(12) . . ?
O6 S2 O4 109.40(13) . . ?
O5 S2 C20 109.13(13) . . ?
O6 S2 C20 109.27(14) . . ?
O4 S2 C20 103.45(12) . . ?
C4 N1 C1 110.3(2) . . ?
C4 N1 S1 118.47(18) . . ?
C1 N1 S1 115.98(17) . . ?
C17 O3 C18 117.9(3) . . ?
C19 O4 S2 118.79(15) . . ?
C28 O8 C29 113.7(3) . . ?
N1 C1 C12 112.5(2) . . ?
N1 C1 C2 103.17(19) . . ?
C12 C1 C2 114.5(2) . . ?
N1 C1 H1 108.8 . . ?
C12 C1 H1 108.8 . . ?
C2 C1 H1 108.8 . . ?
C19 C2 C3 114.7(2) . . ?
C19 C2 C1 113.0(2) . . ?
C3 C2 C1 103.50(19) . . ?
C19 C2 H2 108.5 . . ?
C3 C2 H2 108.5 . . ?
C1 C2 H2 108.5 . . ?
C27 C3 C4 115.8(2) . . ?
C27 C3 C2 112.1(2) . . ?
C4 C3 C2 101.4(2) . . ?
C27 C3 H3 109.1 . . ?
C4 C3 H3 109.1 . . ?
C2 C3 H3 109.1 . . ?
N1 C4 C3 103.8(2) . . ?
N1 C4 H4A 111.0 . . ?
C3 C4 H4A 111.0 . . ?
N1 C4 H4B 111.0 . . ?
C3 C4 H4B 111.0 . . ?
H4A C4 H4B 109.0 . . ?
C10 C5 C6 120.6(3) . . ?
C10 C5 S1 119.1(2) . . ?
C6 C5 S1 120.2(2) . . ?
C7 C6 C5 118.4(3) . . ?
C7 C6 H6 120.8 . . ?
C5 C6 H6 120.8 . . ?
C6 C7 C8 122.0(3) . . ?
C6 C7 H7 119.0 . . ?
C8 C7 H7 119.0 . . ?
C9 C8 C7 118.4(3) . . ?
C9 C8 C11 120.3(4) . . ?
C7 C8 C11 121.3(3) . . ?
C8 C9 C10 120.8(3) . . ?
C8 C9 H9 119.6 . . ?
C10 C9 H9 119.6 . . ?
C5 C10 C9 119.8(3) . . ?
C5 C10 H10 120.1 . . ?
C9 C10 H10 120.1 . . ?
C8 C11 H11A 109.5 . . ?
C8 C11 H11B 109.5 . . ?
H11A C11 H11B 109.5 . . ?
C8 C11 H11C 109.5 . . ?
H11A C11 H11C 109.5 . . ?
H11B C11 H11C 109.5 . . ?
C13 C12 C17 119.2(2) . . ?
C13 C12 C1 121.9(2) . . ?
C17 C12 C1 118.9(2) . . ?
C12 C13 C14 120.7(3) . . ?
C12 C13 H13 119.7 . . ?
C14 C13 H13 119.7 . . ?
C15 C14 C13 120.0(3) . . ?
C15 C14 H14 120.0 . . ?
C13 C14 H14 120.0 . . ?
C14 C15 C16 120.1(3) . . ?
C14 C15 H15 120.0 . . ?
C16 C15 H15 120.0 . . ?
C17 C16 C15 119.7(3) . . ?
C17 C16 H16 120.1 . . ?
C15 C16 H16 120.1 . . ?
O3 C17 C16 123.9(3) . . ?
O3 C17 C12 115.7(2) . . ?
C16 C17 C12 120.4(3) . . ?
O3 C18 H18A 109.5 . . ?
O3 C18 H18B 109.5 . . ?
H18A C18 H18B 109.5 . . ?
O3 C18 H18C 109.5 . . ?
H18A C18 H18C 109.5 . . ?
H18B C18 H18C 109.5 . . ?
O4 C19 C2 107.06(19) . . ?
O4 C19 H19A 110.3 . . ?
C2 C19 H19A 110.3 . . ?
O4 C19 H19B 110.3 . . ?
C2 C19 H19B 110.3 . . ?
H19A C19 H19B 108.6 . . ?
C25 C20 C21 121.1(3) . . ?
C25 C20 S2 121.3(2) . . ?
C21 C20 S2 117.7(2) . . ?
C20 C21 C22 119.0(3) . . ?
C20 C21 H21 120.5 . . ?
C22 C21 H21 120.5 . . ?
C23 C22 C21 120.2(3) . . ?
C23 C22 H22 119.9 . . ?
C21 C22 H22 119.9 . . ?
C24 C23 C22 119.7(3) . . ?
C24 C23 C26 120.4(3) . . ?
C22 C23 C26 119.9(3) . . ?
C25 C24 C23 121.0(3) . . ?
C25 C24 H24 119.5 . . ?
C23 C24 H24 119.5 . . ?
C24 C25 C20 119.1(3) . . ?
C24 C25 H25 120.4 . . ?
C20 C25 H25 120.4 . . ?
C23 C26 H26A 109.5 . . ?
C23 C26 H26B 109.5 . . ?
H26A C26 H26B 109.5 . . ?
C23 C26 H26C 109.5 . . ?
H26A C26 H26C 109.5 . . ?
H26B C26 H26C 109.5 . . ?
C3 C27 C28 111.5(2) . . ?
C3 C27 H27A 109.3 . . ?
C28 C27 H27A 109.3 . . ?
C3 C27 H27B 109.3 . . ?
C28 C27 H27B 109.3 . . ?
H27A C27 H27B 108.0 . . ?
O7 C28 O8 124.2(3) . . ?
O7 C28 C27 124.6(2) . . ?
O8 C28 C27 111.2(2) . . ?
O8 C29 C30 107.5(3) . . ?
O8 C29 H29A 110.2 . . ?
C30 C29 H29A 110.2 . . ?
O8 C29 H29B 110.2 . . ?
C30 C29 H29B 110.2 . . ?
H29A C29 H29B 108.5 . . ?
C29 C30 H30A 109.5 . . ?
C29 C30 H30B 109.5 . . ?
H30A C30 H30B 109.5 . . ?
C29 C30 H30C 109.5 . . ?
H30A C30 H30C 109.5 . . ?
H30B C30 H30C 109.5 . . ?
O10 S3 O9 119.91(14) . . ?
O10 S3 N2 107.02(13) . . ?
O9 S3 N2 106.26(12) . . ?
O10 S3 C35 109.09(14) . . ?
O9 S3 C35 107.00(14) . . ?
N2 S3 C35 106.88(12) . . ?
O13 S4 O14 119.87(15) . . ?
O13 S4 O12 104.43(12) . . ?
O14 S4 O12 109.29(13) . . ?
O13 S4 C50 109.02(14) . . ?
O14 S4 C50 109.16(14) . . ?
O12 S4 C50 103.85(12) . . ?
C34 N2 C31 110.50(19) . . ?
C34 N2 S3 118.30(18) . . ?
C31 N2 S3 116.15(17) . . ?
C47 O11 C48 118.0(3) . . ?
C49 O12 S4 118.93(15) . . ?
C58 O16 C59 115.4(3) . . ?
N2 C31 C42 112.3(2) . . ?
N2 C31 C32 103.01(18) . . ?
C42 C31 C32 115.2(2) . . ?
N2 C31 H31 108.7 . . ?
C42 C31 H31 108.7 . . ?
C32 C31 H31 108.7 . . ?
C49 C32 C33 114.7(2) . . ?
C49 C32 C31 113.5(2) . . ?
C33 C32 C31 103.67(18) . . ?
C49 C32 H32 108.2 . . ?
C33 C32 H32 108.2 . . ?
C31 C32 H32 108.2 . . ?
C57 C33 C34 115.1(2) . . ?
C57 C33 C32 113.4(2) . . ?
C34 C33 C32 101.8(2) . . ?
C57 C33 H33 108.7 . . ?
C34 C33 H33 108.7 . . ?
C32 C33 H33 108.7 . . ?
N2 C34 C33 103.4(2) . . ?
N2 C34 H34A 111.1 . . ?
C33 C34 H34A 111.1 . . ?
N2 C34 H34B 111.1 . . ?
C33 C34 H34B 111.1 . . ?
H34A C34 H34B 109.0 . . ?
C36 C35 C40 120.5(3) . . ?
C36 C35 S3 120.7(2) . . ?
C40 C35 S3 118.6(2) . . ?
C37 C36 C35 118.7(3) . . ?
C37 C36 H36 120.6 . . ?
C35 C36 H36 120.6 . . ?
C36 C37 C38 122.4(3) . . ?
C36 C37 H37 118.8 . . ?
C38 C37 H37 118.8 . . ?
C37 C38 C39 117.6(3) . . ?
C37 C38 C41 122.9(3) . . ?
C39 C38 C41 119.4(3) . . ?
C40 C39 C38 121.0(3) . . ?
C40 C39 H39 119.5 . . ?
C38 C39 H39 119.5 . . ?
C39 C40 C35 119.7(3) . . ?
C39 C40 H40 120.1 . . ?
C35 C40 H40 120.1 . . ?
C38 C41 H41A 109.5 . . ?
C38 C41 H41B 109.5 . . ?
H41A C41 H41B 109.5 . . ?
C38 C41 H41C 109.5 . . ?
H41A C41 H41C 109.5 . . ?
H41B C41 H41C 109.5 . . ?
C43 C42 C47 118.9(2) . . ?
C43 C42 C31 122.0(2) . . ?
C47 C42 C31 119.1(2) . . ?
C42 C43 C44 120.9(3) . . ?
C42 C43 H43 119.5 . . ?
C44 C43 H43 119.5 . . ?
C45 C44 C43 119.5(3) . . ?
C45 C44 H44 120.3 . . ?
C43 C44 H44 120.3 . . ?
C44 C45 C46 120.7(3) . . ?
C44 C45 H45 119.6 . . ?
C46 C45 H45 119.6 . . ?
C45 C46 C47 119.7(3) . . ?
C45 C46 H46 120.1 . . ?
C47 C46 H46 120.1 . . ?
O11 C47 C46 123.9(3) . . ?
O11 C47 C42 115.7(2) . . ?
C46 C47 C42 120.3(3) . . ?
O11 C48 H48A 109.5 . . ?
O11 C48 H48B 109.5 . . ?
H48A C48 H48B 109.5 . . ?
O11 C48 H48C 109.5 . . ?
H48A C48 H48C 109.5 . . ?
H48B C48 H48C 109.5 . . ?
O12 C49 C32 106.37(19) . . ?
O12 C49 H49A 110.5 . . ?
C32 C49 H49A 110.5 . . ?
O12 C49 H49B 110.5 . . ?
C32 C49 H49B 110.5 . . ?
H49A C49 H49B 108.6 . . ?
C55 C50 C51 121.1(3) . . ?
C55 C50 S4 121.2(2) . . ?
C51 C50 S4 117.7(2) . . ?
C50 C51 C52 118.3(3) . . ?
C50 C51 H51 120.9 . . ?
C52 C51 H51 120.9 . . ?
C53 C52 C51 121.2(3) . . ?
C53 C52 H52 119.4 . . ?
C51 C52 H52 119.4 . . ?
C52 C53 C54 119.1(3) . . ?
C52 C53 C56 120.1(3) . . ?
C54 C53 C56 120.8(3) . . ?
C53 C54 C55 121.1(3) . . ?
C53 C54 H54 119.5 . . ?
C55 C54 H54 119.5 . . ?
C50 C55 C54 119.1(3) . . ?
C50 C55 H55 120.4 . . ?
C54 C55 H55 120.4 . . ?
C53 C56 H56A 109.5 . . ?
C53 C56 H56B 109.5 . . ?
H56A C56 H56B 109.5 . . ?
C53 C56 H56C 109.5 . . ?
H56A C56 H56C 109.5 . . ?
H56B C56 H56C 109.5 . . ?
C33 C57 C58 112.5(2) . . ?
C33 C57 H57A 109.1 . . ?
C58 C57 H57A 109.1 . . ?
C33 C57 H57B 109.1 . . ?
C58 C57 H57B 109.1 . . ?
H57A C57 H57B 107.8 . . ?
O15 C58 O16 124.0(3) . . ?
O15 C58 C57 125.0(3) . . ?
O16 C58 C57 111.0(3) . . ?
O16 C59 C60 108.1(4) . . ?
O16 C59 H59A 110.1 . . ?
C60 C59 H59A 110.1 . . ?
O16 C59 H59B 110.1 . . ?
C60 C59 H59B 110.1 . . ?
H59A C59 H59B 108.4 . . ?
C59 C60 H60A 109.5 . . ?
C59 C60 H60B 109.5 . . ?
H60A C60 H60B 109.5 . . ?
C59 C60 H60C 109.5 . . ?
H60A C60 H60C 109.5 . . ?
H60B C60 H60C 109.5 . . ?

loop_
_geom_bond_atom_site_label_1
_geom_bond_atom_site_label_2
_geom_bond_distance
_geom_bond_site_symmetry_2
_geom_bond_publ_flag
S1 O2 1.430(3) . ?
S1 O1 1.433(2) . ?
S1 N1 1.632(2) . ?
S1 C5 1.766(3) . ?
S2 O5 1.423(2) . ?
S2 O6 1.434(2) . ?
S2 O4 1.566(2) . ?
S2 C20 1.746(3) . ?
N1 C4 1.480(3) . ?
N1 C1 1.491(3) . ?
O3 C17 1.361(4) . ?
O3 C18 1.422(4) . ?
O4 C19 1.460(3) . ?
O7 C28 1.191(4) . ?
O8 C28 1.346(3) . ?
O8 C29 1.441(4) . ?
C1 C12 1.513(3) . ?
C1 C2 1.559(3) . ?
C1 H1 0.9900 . ?
C2 C19 1.511(4) . ?
C2 C3 1.532(4) . ?
C2 H2 0.9900 . ?
C3 C27 1.481(4) . ?
C3 C4 1.524(4) . ?
C3 H3 0.9900 . ?
C4 H4A 0.9800 . ?
C4 H4B 0.9800 . ?
C5 C10 1.378(4) . ?
C5 C6 1.400(4) . ?
C6 C7 1.388(5) . ?
C6 H6 0.9400 . ?
C7 C8 1.390(6) . ?
C7 H7 0.9400 . ?
C8 C9 1.386(5) . ?
C8 C11 1.518(5) . ?
C9 C10 1.395(5) . ?
C9 H9 0.9400 . ?
C10 H10 0.9400 . ?
C11 H11A 0.9700 . ?
C11 H11B 0.9700 . ?
C11 H11C 0.9700 . ?
C12 C13 1.390(4) . ?
C12 C17 1.401(4) . ?
C13 C14 1.392(4) . ?
C13 H13 0.9400 . ?
C14 C15 1.388(5) . ?
C14 H14 0.9400 . ?
C15 C16 1.397(5) . ?
C15 H15 0.9400 . ?
C16 C17 1.392(4) . ?
C16 H16 0.9400 . ?
C18 H18A 0.9700 . ?
C18 H18B 0.9700 . ?
C18 H18C 0.9700 . ?
C19 H19A 0.9800 . ?
C19 H19B 0.9800 . ?
C20 C25 1.386(4) . ?
C20 C21 1.390(4) . ?
C21 C22 1.397(4) . ?
C21 H21 0.9400 . ?
C22 C23 1.386(4) . ?
C22 H22 0.9400 . ?
C23 C24 1.386(5) . ?
C23 C26 1.503(5) . ?
C24 C25 1.378(4) . ?
C24 H24 0.9400 . ?
C25 H25 0.9400 . ?
C26 H26A 0.9700 . ?
C26 H26B 0.9700 . ?
C26 H26C 0.9700 . ?
C27 C28 1.573(4) . ?
C27 H27A 0.9800 . ?
C27 H27B 0.9800 . ?
C29 C30 1.525(6) . ?
C29 H29A 0.9800 . ?
C29 H29B 0.9800 . ?
C30 H30A 0.9700 . ?
C30 H30B 0.9700 . ?
C30 H30C 0.9700 . ?
S3 O10 1.438(2) . ?
S3 O9 1.440(2) . ?
S3 N2 1.633(2) . ?
S3 C35 1.762(3) . ?
S4 O13 1.421(2) . ?
S4 O14 1.429(2) . ?
S4 O12 1.568(2) . ?
S4 C50 1.752(3) . ?
N2 C34 1.483(3) . ?
N2 C31 1.492(3) . ?
O11 C47 1.374(4) . ?
O11 C48 1.417(4) . ?
O12 C49 1.467(3) . ?
O15 C58 1.193(4) . ?
O16 C58 1.342(4) . ?
O16 C59 1.431(4) . ?
C31 C42 1.514(3) . ?
C31 C32 1.552(3) . ?
C31 H31 0.9900 . ?
C32 C49 1.516(4) . ?
C32 C33 1.525(3) . ?
C32 H32 0.9900 . ?
C33 C57 1.494(4) . ?
C33 C34 1.524(4) . ?
C33 H33 0.9900 . ?
C34 H34A 0.9800 . ?
C34 H34B 0.9800 . ?
C35 C36 1.381(4) . ?
C35 C40 1.387(4) . ?
C36 C37 1.380(5) . ?
C36 H36 0.9400 . ?
C37 C38 1.391(5) . ?
C37 H37 0.9400 . ?
C38 C39 1.392(5) . ?
C38 C41 1.506(5) . ?
C39 C40 1.385(5) . ?
C39 H39 0.9400 . ?
C40 H40 0.9400 . ?
C41 H41A 0.9700 . ?
C41 H41B 0.9700 . ?
C41 H41C 0.9700 . ?
C42 C43 1.381(4) . ?
C42 C47 1.402(4) . ?
C43 C44 1.398(4) . ?
C43 H43 0.9400 . ?
C44 C45 1.378(5) . ?
C44 H44 0.9400 . ?
C45 C46 1.382(5) . ?
C45 H45 0.9400 . ?
C46 C47 1.392(4) . ?
C46 H46 0.9400 . ?
C48 H48A 0.9700 . ?
C48 H48B 0.9700 . ?
C48 H48C 0.9700 . ?
C49 H49A 0.9800 . ?
C49 H49B 0.9800 . ?
C50 C55 1.387(4) . ?
C50 C51 1.394(4) . ?
C51 C52 1.405(4) . ?
C51 H51 0.9400 . ?
C52 C53 1.383(4) . ?
C52 H52 0.9400 . ?
C53 C54 1.385(4) . ?
C53 C56 1.503(5) . ?
C54 C55 1.392(4) . ?
C54 H54 0.9400 . ?
C55 H55 0.9400 . ?
C56 H56A 0.9700 . ?
C56 H56B 0.9700 . ?
C56 H56C 0.9700 . ?
C57 C58 1.556(5) . ?
C57 H57A 0.9800 . ?
C57 H57B 0.9800 . ?
C59 C60 1.493(7) . ?
C59 H59A 0.9800 . ?
C59 H59B 0.9800 . ?
C60 H60A 0.9700 . ?
C60 H60B 0.9700 . ?
C60 H60C 0.9700 . ?

loop_
_geom_hbond_atom_site_label_D
_geom_hbond_atom_site_label_H
_geom_hbond_atom_site_label_A
_geom_hbond_distance_DH
_geom_hbond_distance_HA
_geom_hbond_distance_DA
_geom_hbond_angle_DHA
_geom_hbond_site_symmetry_A
C1 H1 O4 0.99 2.41 2.873(3) 107.7 .
C2 H2 O14 0.99 2.58 3.283(3) 128.3 .
C3 H3 O4 0.99 2.57 2.955(3) 102.8 .
C4 H4A O5 0.98 2.45 3.104(3) 124.2 1_655
C4 H4B O2 0.98 2.50 2.914(4) 105.3 .
C10 H10 O1 0.94 2.50 2.885(4) 104.6 .
C13 H13 N1 0.94 2.54 2.869(4) 100.7 .
C19 H19B O3 0.98 2.46 3.032(3) 116.5 .
C24 H24 O1 0.94 2.54 3.413(4) 154.1 1_545
C25 H25 O6 0.94 2.59 2.948(4) 103.3 .
C31 H31 O12 0.99 2.44 2.895(3) 107.2 .
C32 H32 O6 0.99 2.57 3.274(3) 127.6 1_655
C33 H33 O12 0.99 2.54 2.931(3) 103.2 .
C34 H34A O13 0.98 2.50 3.158(3) 124.3 1_655
C34 H34B O10 0.98 2.51 2.917(4) 105.0 .
C40 H40 O9 0.94 2.50 2.888(4) 104.7 .
C43 H43 N2 0.94 2.54 2.866(4) 100.7 .
C49 H49B O11 0.98 2.47 3.053(4) 117.6 .
C54 H54 O9 0.94 2.54 3.408(4) 152.7 1_565
C55 H55 O14 0.94 2.59 2.948(4) 103.2 .

loop_
_geom_torsion_atom_site_label_1
_geom_torsion_atom_site_label_2
_geom_torsion_atom_site_label_3
_geom_torsion_atom_site_label_4
_geom_torsion
_geom_torsion_site_symmetry_1
_geom_torsion_site_symmetry_2
_geom_torsion_site_symmetry_3
_geom_torsion_site_symmetry_4
_geom_torsion_publ_flag
O2 S1 N1 C4 -41.6(2) . . . . ?
O1 S1 N1 C4 -171.0(2) . . . . ?
C5 S1 N1 C4 74.9(2) . . . . ?
O2 S1 N1 C1 -176.35(19) . . . . ?
O1 S1 N1 C1 54.3(2) . . . . ?
C5 S1 N1 C1 -59.8(2) . . . . ?
O5 S2 O4 C19 174.44(19) . . . . ?
O6 S2 O4 C19 44.9(2) . . . . ?
C20 S2 O4 C19 -71.4(2) . . . . ?
C4 N1 C1 C12 127.3(2) . . . . ?
S1 N1 C1 C12 -94.4(2) . . . . ?
C4 N1 C1 C2 3.5(3) . . . . ?
S1 N1 C1 C2 141.70(17) . . . . ?
N1 C1 C2 C19 -152.4(2) . . . . ?
C12 C1 C2 C19 85.0(3) . . . . ?
N1 C1 C2 C3 -27.8(2) . . . . ?
C12 C1 C2 C3 -150.3(2) . . . . ?
C19 C2 C3 C27 -71.3(3) . . . . ?
C1 C2 C3 C27 165.2(2) . . . . ?
C19 C2 C3 C4 164.6(2) . . . . ?
C1 C2 C3 C4 41.1(2) . . . . ?
C1 N1 C4 C3 22.3(3) . . . . ?
S1 N1 C4 C3 -114.8(2) . . . . ?
C27 C3 C4 N1 -160.4(2) . . . . ?
C2 C3 C4 N1 -38.8(2) . . . . ?
O2 S1 C5 C10 -149.4(2) . . . . ?
O1 S1 C5 C10 -18.5(3) . . . . ?
N1 S1 C5 C10 95.2(3) . . . . ?
O2 S1 C5 C6 35.1(3) . . . . ?
O1 S1 C5 C6 165.9(2) . . . . ?
N1 S1 C5 C6 -80.4(2) . . . . ?
C10 C5 C6 C7 -0.3(4) . . . . ?
S1 C5 C6 C7 175.2(2) . . . . ?
C5 C6 C7 C8 -0.5(5) . . . . ?
C6 C7 C8 C9 0.6(5) . . . . ?
C6 C7 C8 C11 -178.9(3) . . . . ?
C7 C8 C9 C10 0.1(5) . . . . ?
C11 C8 C9 C10 179.7(4) . . . . ?
C6 C5 C10 C9 1.0(5) . . . . ?
S1 C5 C10 C9 -174.5(3) . . . . ?
C8 C9 C10 C5 -0.9(5) . . . . ?
N1 C1 C12 C13 -22.8(3) . . . . ?
C2 C1 C12 C13 94.6(3) . . . . ?
N1 C1 C12 C17 155.4(2) . . . . ?
C2 C1 C12 C17 -87.3(3) . . . . ?
C17 C12 C13 C14 0.7(4) . . . . ?
C1 C12 C13 C14 178.9(3) . . . . ?
C12 C13 C14 C15 -0.5(5) . . . . ?
C13 C14 C15 C16 0.2(5) . . . . ?
C14 C15 C16 C17 -0.2(6) . . . . ?
C18 O3 C17 C16 -1.2(5) . . . . ?
C18 O3 C17 C12 179.3(3) . . . . ?
C15 C16 C17 O3 -179.1(3) . . . . ?
C15 C16 C17 C12 0.4(5) . . . . ?
C13 C12 C17 O3 178.9(3) . . . . ?
C1 C12 C17 O3 0.7(4) . . . . ?
C13 C12 C17 C16 -0.6(4) . . . . ?
C1 C12 C17 C16 -178.9(3) . . . . ?
S2 O4 C19 C2 149.89(17) . . . . ?
C3 C2 C19 O4 -62.3(2) . . . . ?
C1 C2 C19 O4 55.9(3) . . . . ?
O5 S2 C20 C25 -140.6(2) . . . . ?
O6 S2 C20 C25 -7.6(3) . . . . ?
O4 S2 C20 C25 108.8(2) . . . . ?
O5 S2 C20 C21 40.2(3) . . . . ?
O6 S2 C20 C21 173.2(2) . . . . ?
O4 S2 C20 C21 -70.3(3) . . . . ?
C25 C20 C21 C22 0.4(5) . . . . ?
S2 C20 C21 C22 179.5(3) . . . . ?
C20 C21 C22 C23 -0.4(5) . . . . ?
C21 C22 C23 C24 0.3(5) . . . . ?
C21 C22 C23 C26 178.9(4) . . . . ?
C22 C23 C24 C25 -0.2(5) . . . . ?
C26 C23 C24 C25 -178.7(4) . . . . ?
C23 C24 C25 C20 0.1(5) . . . . ?
C21 C20 C25 C24 -0.2(5) . . . . ?
S2 C20 C25 C24 -179.4(2) . . . . ?
C4 C3 C27 C28 -66.9(3) . . . . ?
C2 C3 C27 C28 177.4(2) . . . . ?
C29 O8 C28 O7 2.0(5) . . . . ?
C29 O8 C28 C27 -178.6(3) . . . . ?
C3 C27 C28 O7 -6.2(4) . . . . ?
C3 C27 C28 O8 174.5(2) . . . . ?
C28 O8 C29 C30 -174.8(3) . . . . ?
O10 S3 N2 C34 -41.6(2) . . . . ?
O9 S3 N2 C34 -170.8(2) . . . . ?
C35 S3 N2 C34 75.2(2) . . . . ?
O10 S3 N2 C31 -176.61(18) . . . . ?
O9 S3 N2 C31 54.2(2) . . . . ?
C35 S3 N2 C31 -59.8(2) . . . . ?
O13 S4 O12 C49 172.95(19) . . . . ?
O14 S4 O12 C49 43.5(2) . . . . ?
C50 S4 O12 C49 -72.8(2) . . . . ?
C34 N2 C31 C42 128.9(2) . . . . ?
S3 N2 C31 C42 -92.7(2) . . . . ?
C34 N2 C31 C32 4.3(3) . . . . ?
S3 N2 C31 C32 142.71(17) . . . . ?
N2 C31 C32 C49 -153.4(2) . . . . ?
C42 C31 C32 C49 84.0(3) . . . . ?
N2 C31 C32 C33 -28.3(2) . . . . ?
C42 C31 C32 C33 -151.0(2) . . . . ?
C49 C32 C33 C57 -70.1(3) . . . . ?
C31 C32 C33 C57 165.6(2) . . . . ?
C49 C32 C33 C34 165.6(2) . . . . ?
C31 C32 C33 C34 41.3(2) . . . . ?
C31 N2 C34 C33 21.2(3) . . . . ?
S3 N2 C34 C33 -116.1(2) . . . . ?
C57 C33 C34 N2 -161.3(2) . . . . ?
C32 C33 C34 N2 -38.2(3) . . . . ?
O10 S3 C35 C36 33.2(3) . . . . ?
O9 S3 C35 C36 164.3(2) . . . . ?
N2 S3 C35 C36 -82.2(3) . . . . ?
O10 S3 C35 C40 -151.5(3) . . . . ?
O9 S3 C35 C40 -20.4(3) . . . . ?
N2 S3 C35 C40 93.1(3) . . . . ?
C40 C35 C36 C37 -1.6(5) . . . . ?
S3 C35 C36 C37 173.6(3) . . . . ?
C35 C36 C37 C38 -0.1(5) . . . . ?
C36 C37 C38 C39 1.2(5) . . . . ?
C36 C37 C38 C41 -178.3(3) . . . . ?
C37 C38 C39 C40 -0.5(5) . . . . ?
C41 C38 C39 C40 179.0(4) . . . . ?
C38 C39 C40 C35 -1.2(6) . . . . ?
C36 C35 C40 C39 2.3(5) . . . . ?
S3 C35 C40 C39 -173.0(3) . . . . ?
N2 C31 C42 C43 -23.2(3) . . . . ?
C32 C31 C42 C43 94.3(3) . . . . ?
N2 C31 C42 C47 155.2(2) . . . . ?
C32 C31 C42 C47 -87.3(3) . . . . ?
C47 C42 C43 C44 -0.4(4) . . . . ?
C31 C42 C43 C44 178.0(3) . . . . ?
C42 C43 C44 C45 0.5(5) . . . . ?
C43 C44 C45 C46 -0.8(6) . . . . ?
C44 C45 C46 C47 1.0(6) . . . . ?
C48 O11 C47 C46 -3.4(5) . . . . ?
C48 O11 C47 C42 178.4(3) . . . . ?
C45 C46 C47 O11 -179.0(3) . . . . ?
C45 C46 C47 C42 -0.9(5) . . . . ?
C43 C42 C47 O11 178.8(3) . . . . ?
C31 C42 C47 O11 0.4(4) . . . . ?
C43 C42 C47 C46 0.6(4) . . . . ?
C31 C42 C47 C46 -177.8(3) . . . . ?
S4 O12 C49 C32 150.90(17) . . . . ?
C33 C32 C49 O12 -60.9(3) . . . . ?
C31 C32 C49 O12 58.1(3) . . . . ?
O13 S4 C50 C55 -139.1(3) . . . . ?
O14 S4 C50 C55 -6.5(3) . . . . ?
O12 S4 C50 C55 110.0(3) . . . . ?
O13 S4 C50 C51 41.0(3) . . . . ?
O14 S4 C50 C51 173.7(2) . . . . ?
O12 S4 C50 C51 -69.9(3) . . . . ?
C55 C50 C51 C52 1.9(5) . . . . ?
S4 C50 C51 C52 -178.2(3) . . . . ?
C50 C51 C52 C53 -0.5(5) . . . . ?
C51 C52 C53 C54 -1.4(6) . . . . ?
C51 C52 C53 C56 178.2(4) . . . . ?
C52 C53 C54 C55 2.0(5) . . . . ?
C56 C53 C54 C55 -177.6(4) . . . . ?
C51 C50 C55 C54 -1.3(5) . . . . ?
S4 C50 C55 C54 178.8(3) . . . . ?
C53 C54 C55 C50 -0.6(5) . . . . ?
C34 C33 C57 C58 -67.4(3) . . . . ?
C32 C33 C57 C58 175.9(2) . . . . ?
C59 O16 C58 O15 2.7(5) . . . . ?
C59 O16 C58 C57 -178.3(3) . . . . ?
C33 C57 C58 O15 -5.6(4) . . . . ?
C33 C57 C58 O16 175.4(2) . . . . ?
C58 O16 C59 C60 -178.6(4) . . . . ?

loop_
_cod_related_entry_id
_cod_related_entry_database
_cod_related_entry_code
1 ChemSpider 30653074
